data_7106107
loop_
_publ_author_name
'Robin B. Bedford'
'Natalie Fey'
'Mairi F. Haddow'
'Rosalind F. Sankey'

_publ_section_title
;
 Remarkably reactive dihydroindoloindoles via palladium-catalysed
 dearomatisation
;
_journal_name_full Chem.Commun.
_journal_page_first 3649
_journal_paper_doi 10.1039/c0cc05033d
_journal_volume 47
_journal_year 2011
_chemical_formula_moiety 'C16 H16 N2 O'
_chemical_formula_sum 'C16 H16 N2 O'
_chemical_formula_weight 252.31
_chemical_name_systematic
;
?
;
_space_group_IT_number 15
_symmetry_cell_setting monoclinic
_symmetry_space_group_name_Hall '-C 2yc'
_symmetry_space_group_name_H-M 'C 1 2/c 1'
_atom_sites_solution_hydrogens geom
_atom_sites_solution_primary direct
_atom_sites_solution_secondary difmap
_audit_creation_method SHELXL-97
_cell_angle_alpha 90.00
_cell_angle_beta 123.196(4)
_cell_angle_gamma 90.00
_cell_formula_units_Z 8
_cell_length_a 23.3998(16)
_cell_length_b 8.7381(7)
_cell_length_c 14.9479(10)
_cell_measurement_reflns_used 2.55
_cell_measurement_temperature 100(2)
_cell_measurement_theta_max 1701
_cell_measurement_theta_min 22.25
_cell_volume 2557.6(3)
_computing_cell_refinement 'Bruker Apex II'
_computing_data_collection 'Bruker Apex II'
_computing_data_reduction 'Bruker SAINT'
_computing_molecular_graphics 'Bruker ShelXTL'
_computing_publication_material 'Bruker ShelXTL'
_computing_structure_refinement 'SHELXL-97 (Sheldrick, 2008)'
_computing_structure_solution 'SHELXS-97 (Sheldrick, 2008)'
_diffrn_ambient_temperature 100(2)
_diffrn_measured_fraction_theta_full 1.000
_diffrn_measured_fraction_theta_max 1.000
_diffrn_measurement_device_type 'Bruker APex II Kappa with CCD area detector'
_diffrn_measurement_method 'phi and omega scans'
_diffrn_radiation_monochromator graphite
_diffrn_radiation_source 'fine-focus sealed tube'
_diffrn_radiation_type MoK\a
_diffrn_radiation_wavelength 0.71073
_diffrn_reflns_av_R_equivalents 0.0815
_diffrn_reflns_av_sigmaI/netI 0.0487
_diffrn_reflns_limit_h_max 29
_diffrn_reflns_limit_h_min -28
_diffrn_reflns_limit_k_max 10
_diffrn_reflns_limit_k_min -10
_diffrn_reflns_limit_l_max 18
_diffrn_reflns_limit_l_min -17
_diffrn_reflns_number 19772
_diffrn_reflns_theta_full 26.37
_diffrn_reflns_theta_max 26.37
_diffrn_reflns_theta_min 2.08
_exptl_absorpt_coefficient_mu 0.083
_exptl_absorpt_correction_T_max 0.7456
_exptl_absorpt_correction_T_min 0.6306
_exptl_absorpt_correction_type multi-scan
_exptl_absorpt_process_details 'SADABS V2008/1'
_exptl_crystal_colour colourless
_exptl_crystal_density_diffrn 1.311
_exptl_crystal_density_method 'not measured'
_exptl_crystal_description plate
_exptl_crystal_F_000 1072
_exptl_crystal_size_max 0.16
_exptl_crystal_size_mid 0.08
_exptl_crystal_size_min 0.02
_refine_diff_density_max 0.247
_refine_diff_density_min -0.215
_refine_diff_density_rms 0.048
_refine_ls_extinction_method none
_refine_ls_goodness_of_fit_ref 1.010
_refine_ls_hydrogen_treatment mixed
_refine_ls_matrix_type full
_refine_ls_number_parameters 180
_refine_ls_number_reflns 2614
_refine_ls_number_restraints 0
_refine_ls_restrained_S_all 1.010
_refine_ls_R_factor_all 0.0778
_refine_ls_R_factor_gt 0.0429
_refine_ls_shift/su_max 0.000
_refine_ls_shift/su_mean 0.000
_refine_ls_structure_factor_coef Fsqd
_refine_ls_weighting_details 'calc w=1/[\s^2^(Fo^2^)+(0.0441P)^2^+1.3247P] where P=(Fo^2^+2Fc^2^)/3'
_refine_ls_weighting_scheme calc
_refine_ls_wR_factor_gt 0.0892
_refine_ls_wR_factor_ref 0.1050
_reflns_number_gt 1770
_reflns_number_total 2614
_reflns_threshold_expression >2sigma(I)
_cod_data_source_file c0cc05033d.txt
_cod_data_source_block rs12116512
_cod_original_sg_symbol_H-M C2/c
_cod_database_code 7106107

loop_
_symmetry_equiv_pos_as_xyz
'x, y, z'
'-x, y, -z+1/2'
'x+1/2, y+1/2, z'
'-x+1/2, y+1/2, -z+1/2'
'-x, -y, -z'
'x, -y, z-1/2'
'-x+1/2, -y+1/2, -z'
'x+1/2, -y+1/2, z-1/2'

loop_
_atom_site_label
_atom_site_type_symbol
_atom_site_fract_x
_atom_site_fract_y
_atom_site_fract_z
_atom_site_U_iso_or_equiv
_atom_site_adp_type
_atom_site_occupancy
_atom_site_symmetry_multiplicity
_atom_site_calc_flag
_atom_site_refinement_flags
_atom_site_disorder_assembly
_atom_site_disorder_group
N1 N 0.26025(7) -0.00863(16) 0.36551(11) 0.0218(4) Uani 1 1 d . . .
N2 N 0.13586(8) 0.00043(19) 0.11022(13) 0.0253(4) Uani 1 1 d . . .
H1 H 0.1201(11) -0.042(2) 0.0492(18) 0.038 Uiso 1 1 d . . .
H2 H 0.1568(11) -0.070(2) 0.1643(17) 0.038 Uiso 1 1 d . . .
O1 O 0.24914(6) 0.25161(13) 0.33491(10) 0.0242(3) Uani 1 1 d . . .
C1 C 0.22565(9) 0.12722(19) 0.33644(13) 0.0194(4) Uani 1 1 d . . .
C2 C 0.15321(8) 0.09805(19) 0.31224(13) 0.0185(4) Uani 1 1 d . . .
C3 C 0.15319(9) -0.07504(19) 0.32139(13) 0.0202(4) Uani 1 1 d . . .
C4 C 0.10195(10) -0.1742(2) 0.30247(14) 0.0258(4) Uani 1 1 d . . .
H4 H 0.0579 -0.1370 0.2802 0.031 Uiso 1 1 calc R . .
C5 C 0.11614(10) -0.3307(2) 0.31667(15) 0.0321(5) Uani 1 1 d . . .
H5 H 0.0816 -0.4009 0.3046 0.038 Uiso 1 1 calc R . .
C6 C 0.18041(11) -0.3844(2) 0.34833(15) 0.0319(5) Uani 1 1 d . . .
H6 H 0.1888 -0.4915 0.3561 0.038 Uiso 1 1 calc R . .
C7 C 0.23266(10) -0.2857(2) 0.36887(15) 0.0275(4) Uani 1 1 d . . .
H7 H 0.2768 -0.3227 0.3917 0.033 Uiso 1 1 calc R . .
C8 C 0.21773(9) -0.13067(19) 0.35476(13) 0.0211(4) Uani 1 1 d . . .
C9 C 0.33063(9) -0.0267(2) 0.39585(16) 0.0291(5) Uani 1 1 d . . .
H9A H 0.3500 0.0740 0.3986 0.044 Uiso 1 1 calc R . .
H9B H 0.3317 -0.0910 0.3430 0.044 Uiso 1 1 calc R . .
H9C H 0.3576 -0.0752 0.4664 0.044 Uiso 1 1 calc R . .
C10 C 0.15259(9) 0.1698(2) 0.40572(13) 0.0234(4) Uani 1 1 d . . .
H10A H 0.1077 0.1539 0.3949 0.035 Uiso 1 1 calc R . .
H10B H 0.1618 0.2798 0.4089 0.035 Uiso 1 1 calc R . .
H10C H 0.1879 0.1214 0.4729 0.035 Uiso 1 1 calc R . .
C11 C 0.09766(8) 0.16070(19) 0.20245(13) 0.0187(4) Uani 1 1 d . . .
C12 C 0.09086(8) 0.1062(2) 0.10855(14) 0.0204(4) Uani 1 1 d . . .
C13 C 0.03945(9) 0.1675(2) 0.00959(14) 0.0250(4) Uani 1 1 d . . .
H13 H 0.0344 0.1302 -0.0541 0.030 Uiso 1 1 calc R . .
C14 C -0.00379(9) 0.2805(2) 0.00299(16) 0.0279(4) Uani 1 1 d . . .
H14 H -0.0382 0.3207 -0.0647 0.033 Uiso 1 1 calc R . .
C15 C 0.00295(9) 0.3354(2) 0.09501(15) 0.0281(4) Uani 1 1 d . . .
H15 H -0.0265 0.4138 0.0911 0.034 Uiso 1 1 calc R . .
C16 C 0.05321(9) 0.2748(2) 0.19322(15) 0.0233(4) Uani 1 1 d . . .
H16 H 0.0574 0.3124 0.2562 0.028 Uiso 1 1 calc R . .

loop_
_atom_site_aniso_label
_atom_site_aniso_U_11
_atom_site_aniso_U_22
_atom_site_aniso_U_33
_atom_site_aniso_U_23
_atom_site_aniso_U_13
_atom_site_aniso_U_12
N1 0.0192(7) 0.0219(8) 0.0220(8) 0.0001(6) 0.0100(6) 0.0006(6)
N2 0.0268(9) 0.0288(9) 0.0185(8) -0.0034(7) 0.0113(7) 0.0014(7)
O1 0.0247(7) 0.0234(7) 0.0225(7) -0.0037(5) 0.0116(6) -0.0056(5)
C1 0.0213(9) 0.0218(9) 0.0119(8) -0.0036(7) 0.0070(7) -0.0012(7)
C2 0.0200(9) 0.0180(9) 0.0175(9) -0.0003(7) 0.0103(7) 0.0000(7)
C3 0.0224(9) 0.0208(9) 0.0150(9) 0.0001(7) 0.0087(7) 0.0003(7)
C4 0.0275(10) 0.0271(10) 0.0227(10) -0.0001(8) 0.0137(8) -0.0035(8)
C5 0.0417(12) 0.0251(10) 0.0302(11) -0.0005(8) 0.0202(10) -0.0098(9)
C6 0.0498(13) 0.0180(10) 0.0303(11) 0.0022(8) 0.0235(10) 0.0007(9)
C7 0.0340(10) 0.0243(10) 0.0244(10) 0.0019(8) 0.0161(9) 0.0064(8)
C8 0.0262(9) 0.0203(9) 0.0164(9) -0.0001(7) 0.0114(8) 0.0008(7)
C9 0.0198(9) 0.0326(11) 0.0301(11) -0.0005(8) 0.0106(8) 0.0027(8)
C10 0.0275(9) 0.0239(9) 0.0177(9) 0.0005(7) 0.0117(8) 0.0009(8)
C11 0.0174(8) 0.0187(9) 0.0186(9) -0.0007(7) 0.0088(7) -0.0036(7)
C12 0.0193(9) 0.0207(9) 0.0212(9) -0.0019(7) 0.0110(8) -0.0060(7)
C13 0.0263(10) 0.0282(10) 0.0177(9) -0.0008(7) 0.0101(8) -0.0057(8)
C14 0.0231(9) 0.0284(10) 0.0234(10) 0.0070(8) 0.0072(8) -0.0023(8)
C15 0.0248(10) 0.0251(10) 0.0312(11) 0.0053(8) 0.0132(9) 0.0030(8)
C16 0.0240(9) 0.0219(9) 0.0238(10) -0.0001(7) 0.0129(8) -0.0004(7)

loop_
_atom_type_symbol
_atom_type_description
_atom_type_scat_dispersion_real
_atom_type_scat_dispersion_imag
_atom_type_scat_source
C C 0.0033 0.0016 'International Tables Vol C Tables 4.2.6.8 and 6.1.1.4'
H H 0.0000 0.0000 'International Tables Vol C Tables 4.2.6.8 and 6.1.1.4'
N N 0.0061 0.0033 'International Tables Vol C Tables 4.2.6.8 and 6.1.1.4'
O O 0.0106 0.0060 'International Tables Vol C Tables 4.2.6.8 and 6.1.1.4'

loop_
_geom_angle_atom_site_label_1
_geom_angle_atom_site_label_2
_geom_angle_atom_site_label_3
_geom_angle
_geom_angle_site_symmetry_1
_geom_angle_site_symmetry_3
_geom_angle_publ_flag
C1 N1 C8 111.31(14) . . ?
C1 N1 C9 124.37(15) . . ?
C8 N1 C9 124.16(15) . . ?
C12 N2 H1 112.7(14) . . ?
C12 N2 H2 119.9(13) . . ?
H1 N2 H2 111.0(19) . . ?
O1 C1 N1 125.69(16) . . ?
O1 C1 C2 125.96(15) . . ?
N1 C1 C2 108.26(14) . . ?
C3 C2 C11 114.23(14) . . ?
C3 C2 C10 108.87(14) . . ?
C11 C2 C10 113.76(14) . . ?
C3 C2 C1 101.38(13) . . ?
C11 C2 C1 111.70(14) . . ?
C10 C2 C1 105.91(13) . . ?
C4 C3 C8 120.32(16) . . ?
C4 C3 C2 130.65(16) . . ?
C8 C3 C2 109.03(15) . . ?
C3 C4 C5 118.53(18) . . ?
C3 C4 H4 120.7 . . ?
C5 C4 H4 120.7 . . ?
C6 C5 C4 120.40(18) . . ?
C6 C5 H5 119.8 . . ?
C4 C5 H5 119.8 . . ?
C7 C6 C5 121.66(18) . . ?
C7 C6 H6 119.2 . . ?
C5 C6 H6 119.2 . . ?
C8 C7 C6 117.14(18) . . ?
C8 C7 H7 121.4 . . ?
C6 C7 H7 121.4 . . ?
C7 C8 C3 121.94(17) . . ?
C7 C8 N1 128.33(17) . . ?
C3 C8 N1 109.68(15) . . ?
N1 C9 H9A 109.5 . . ?
N1 C9 H9B 109.5 . . ?
H9A C9 H9B 109.5 . . ?
N1 C9 H9C 109.5 . . ?
H9A C9 H9C 109.5 . . ?
H9B C9 H9C 109.5 . . ?
C2 C10 H10A 109.5 . . ?
C2 C10 H10B 109.5 . . ?
H10A C10 H10B 109.5 . . ?
C2 C10 H10C 109.5 . . ?
H10A C10 H10C 109.5 . . ?
H10B C10 H10C 109.5 . . ?
C16 C11 C12 118.27(16) . . ?
C16 C11 C2 120.79(16) . . ?
C12 C11 C2 120.93(15) . . ?
N2 C12 C13 118.41(17) . . ?
N2 C12 C11 122.43(16) . . ?
C13 C12 C11 119.03(16) . . ?
C14 C13 C12 121.37(17) . . ?
C14 C13 H13 119.3 . . ?
C12 C13 H13 119.3 . . ?
C13 C14 C15 119.88(17) . . ?
C13 C14 H14 120.1 . . ?
C15 C14 H14 120.1 . . ?
C14 C15 C16 119.26(18) . . ?
C14 C15 H15 120.4 . . ?
C16 C15 H15 120.4 . . ?
C15 C16 C11 122.18(18) . . ?
C15 C16 H16 118.9 . . ?
C11 C16 H16 118.9 . . ?

loop_
_geom_bond_atom_site_label_1
_geom_bond_atom_site_label_2
_geom_bond_distance
_geom_bond_site_symmetry_2
_geom_bond_publ_flag
N1 C1 1.367(2) . ?
N1 C8 1.406(2) . ?
N1 C9 1.458(2) . ?
N2 C12 1.391(2) . ?
N2 H1 0.86(2) . ?
N2 H2 0.92(2) . ?
O1 C1 1.224(2) . ?
C1 C2 1.549(2) . ?
C2 C3 1.519(2) . ?
C2 C11 1.532(2) . ?
C2 C10 1.539(2) . ?
C3 C4 1.377(2) . ?
C3 C8 1.393(2) . ?
C4 C5 1.396(3) . ?
C4 H4 0.9500 . ?
C5 C6 1.388(3) . ?
C5 H5 0.9500 . ?
C6 C7 1.386(3) . ?
C6 H6 0.9500 . ?
C7 C8 1.386(2) . ?
C7 H7 0.9500 . ?
C9 H9A 0.9800 . ?
C9 H9B 0.9800 . ?
C9 H9C 0.9800 . ?
C10 H10A 0.9800 . ?
C10 H10B 0.9800 . ?
C10 H10C 0.9800 . ?
C11 C16 1.392(2) . ?
C11 C12 1.406(2) . ?
C12 C13 1.405(2) . ?
C13 C14 1.378(3) . ?
C13 H13 0.9500 . ?
C14 C15 1.382(3) . ?
C14 H14 0.9500 . ?
C15 C16 1.389(2) . ?
C15 H15 0.9500 . ?
C16 H16 0.9500 . ?

loop_
_geom_torsion_atom_site_label_1
_geom_torsion_atom_site_label_2
_geom_torsion_atom_site_label_3
_geom_torsion_atom_site_label_4
_geom_torsion
_geom_torsion_site_symmetry_1
_geom_torsion_site_symmetry_2
_geom_torsion_site_symmetry_3
_geom_torsion_site_symmetry_4
_geom_torsion_publ_flag
C8 N1 C1 O1 -177.90(16) . . . . ?
C9 N1 C1 O1 -2.3(3) . . . . ?
C8 N1 C1 C2 5.33(19) . . . . ?
C9 N1 C1 C2 -179.08(15) . . . . ?
O1 C1 C2 C3 177.35(16) . . . . ?
N1 C1 C2 C3 -5.90(17) . . . . ?
O1 C1 C2 C11 55.3(2) . . . . ?
N1 C1 C2 C11 -127.95(15) . . . . ?
O1 C1 C2 C10 -69.1(2) . . . . ?
N1 C1 C2 C10 107.70(15) . . . . ?
C11 C2 C3 C4 -55.2(2) . . . . ?
C10 C2 C3 C4 73.2(2) . . . . ?
C1 C2 C3 C4 -175.45(18) . . . . ?
C11 C2 C3 C8 124.81(16) . . . . ?
C10 C2 C3 C8 -106.82(16) . . . . ?
C1 C2 C3 C8 4.54(18) . . . . ?
C8 C3 C4 C5 -0.5(3) . . . . ?
C2 C3 C4 C5 179.49(17) . . . . ?
C3 C4 C5 C6 -0.5(3) . . . . ?
C4 C5 C6 C7 1.3(3) . . . . ?
C5 C6 C7 C8 -1.0(3) . . . . ?
C6 C7 C8 C3 0.0(3) . . . . ?
C6 C7 C8 N1 -176.96(17) . . . . ?
C4 C3 C8 C7 0.8(3) . . . . ?
C2 C3 C8 C7 -179.22(16) . . . . ?
C4 C3 C8 N1 178.24(15) . . . . ?
C2 C3 C8 N1 -1.8(2) . . . . ?
C1 N1 C8 C7 174.91(17) . . . . ?
C9 N1 C8 C7 -0.7(3) . . . . ?
C1 N1 C8 C3 -2.3(2) . . . . ?
C9 N1 C8 C3 -177.95(15) . . . . ?
C3 C2 C11 C16 127.32(17) . . . . ?
C10 C2 C11 C16 1.5(2) . . . . ?
C1 C2 C11 C16 -118.35(17) . . . . ?
C3 C2 C11 C12 -53.6(2) . . . . ?
C10 C2 C11 C12 -179.45(15) . . . . ?
C1 C2 C11 C12 60.7(2) . . . . ?
C16 C11 C12 N2 175.31(16) . . . . ?
C2 C11 C12 N2 -3.8(3) . . . . ?
C16 C11 C12 C13 -0.5(2) . . . . ?
C2 C11 C12 C13 -179.64(15) . . . . ?
N2 C12 C13 C14 -175.39(17) . . . . ?
C11 C12 C13 C14 0.6(3) . . . . ?
C12 C13 C14 C15 -0.2(3) . . . . ?
C13 C14 C15 C16 -0.4(3) . . . . ?
C14 C15 C16 C11 0.5(3) . . . . ?
C12 C11 C16 C15 0.0(3) . . . . ?
C2 C11 C16 C15 179.09(16) . . . . ?
